data_1529620
loop_
_publ_author_name
'Belokoneva, E.L.'
'Belov, N.V.'

_publ_section_title
;
 The crystal structure of the synthetic Ga, Ge-Gelenite Ca2 Ga2 Ge O7 =
 Ca2 Ga (Ga Ge) O7 and its comparison with the structure Ca3 Ga2 Ge4 O14 =
 Ca3 Ge ((Ga2 Ge) Ge2 O14)
;
_journal_name_full 'Doklady Akademii Nauk SSSR'
_journal_page_first 1363
_journal_page_last 1366
_journal_volume 260
_journal_year 1981
_chemical_formula_sum 'Ca3 Ga2 Ge4 O14'
_chemical_name_systematic 'Ca3 Ge ((Ga2 Ge) Ge2 O14)'
_space_group_IT_number 150
_symmetry_space_group_name_Hall 'P 3 2"'
_symmetry_space_group_name_H-M 'P 3 2 1'
_cell_angle_alpha 90
_cell_angle_beta 90
_cell_angle_gamma 120
_cell_formula_units_Z 1
_cell_length_a 8.076
_cell_length_b 8.076
_cell_length_c 4.974
_cell_volume 280.950
_citation_journal_id_ASTM DANKAS
_cod_data_source_file Belokoneva_DANKAS_1981_1593.cif
_cod_data_source_block Ca3Ga2Ge4O14
_cod_original_cell_volume 280.95
_cod_database_code 1529620

loop_
_symmetry_equiv_pos_as_xyz
x,y,z
-y,x-y,z
-x+y,-x,z
y,x,-z
-x,-x+y,-z
x-y,-y,-z

loop_
_atom_site_label
_atom_site_type_symbol
_atom_site_fract_x
_atom_site_fract_y
_atom_site_fract_z
_atom_site_occupancy
_atom_site_U_iso_or_equiv
Ge2 Ge+4 0.3333 0.6667 0.5321 1 0.0
Ge3 Ge+4 0.763 0 0.5 0.3333 0.0
Ca1 Ca+2 0.4198 0 0 1 0.0
Ga1 Ga+3 0.763 0 0.5 0.6667 0.0
O1 O-2 0.3333 0.6667 0.1841 1 0.0
O3 O-2 0.2156 0.0774 0.7664 1 0.0
Ge1 Ge+4 0 0 0 1 0.0
O2 O-2 0.4617 0.3109 0.3112 1 0.0
